data_7003903
loop_
_publ_author_name
'Hill, Michael S.'
'Hitchcock, Peter B.'
'Pongtavornpinyo, Ruti'

_publ_section_title
;
 Organoiron compounds derived from the indium &#x2018;carbene
 analogues&#x2019;, [In{N(Ar)C(Me)}2CH] (Ar = dipp = 2,6-iPr2C6H3; =
 Mes = 2,4,6-Me3C6H2)
;
_journal_issue 21
_journal_name_full 'Dalton Transactions'
_journal_page_first 2854
_journal_page_last 2860
_journal_paper_doi 10.1039/b801160e
_journal_year 2008
_chemical_compound_source 'synthesis as described'
_chemical_formula_moiety 'C35 H46 Fe N2 O, C32 H12 B F24'
_chemical_formula_sum 'C67 H58 B F24 Fe N2 O'
_chemical_formula_weight 1429.81
_chemical_name_systematic
;
?
;
_space_group_IT_number 14
_symmetry_cell_setting monoclinic
_symmetry_Int_Tables_number 14
_symmetry_space_group_name_Hall '-P 2ybc'
_symmetry_space_group_name_H-M 'P 1 21/c 1'
_atom_sites_solution_hydrogens geom
_atom_sites_solution_primary direct
_atom_sites_solution_secondary difmap
_audit_conform_dict_location ftp://ftp.iucr.org/pub/cif_core.dic
_audit_conform_dict_name cif_core.dic
_audit_conform_dict_version 2.2
_audit_creation_date 2007-05-23T15:09:52-00:00
_audit_creation_method 'WinGX routine CIF_UPDATE'
_cell_angle_alpha 90
_cell_angle_beta 90.882(1)
_cell_angle_gamma 90
_cell_formula_units_Z 4
_cell_length_a 9.7562(1)
_cell_length_b 18.5982(2)
_cell_length_c 35.9837(5)
_cell_measurement_reflns_used 43909
_cell_measurement_temperature 173(2)
_cell_measurement_theta_max 26.022
_cell_measurement_theta_min 3.395
_cell_measurement_wavelength 0.71073
_cell_volume 6528.39(13)
_computing_cell_refinement 'HKL Scalepack (Otwinowski & Minor 1997)'
_computing_data_collection 'Collect (Nonius BV, 1997-2000)'
_computing_data_reduction 'HKL Denzo and Scalepack (Otwinowski & Minor 1997)'
_computing_molecular_graphics 'Ortep-3 for Windows (Farrugia, 1997)'
_computing_publication_material 'WinGX publication routines (Farrugia, 1999)'
_computing_structure_refinement 'SHELXL-97 (Sheldrick, 1997)'
_computing_structure_solution 'SHELXS-97 (Sheldrick, 1997)'
_diffrn_ambient_temperature 173(2)
_diffrn_detector 'CCD plate'
_diffrn_measured_fraction_theta_full 0.975
_diffrn_measured_fraction_theta_max 0.975
_diffrn_measurement_device '95mm CCD camera on \k-goniostat'
_diffrn_measurement_device_type KappaCCD
_diffrn_measurement_method 'CCD rotation images, thick slices'
_diffrn_orient_matrix_type 'by Nonius Collect from scalepack cell'
_diffrn_orient_matrix_UB_11 -0.999544E-1
_diffrn_orient_matrix_UB_12 -0.21797E-2
_diffrn_orient_matrix_UB_13 0.56471E-2
_diffrn_orient_matrix_UB_21 0.129476E-1
_diffrn_orient_matrix_UB_22 0.380192E-1
_diffrn_orient_matrix_UB_23 0.193892E-1
_diffrn_orient_matrix_UB_31 -0.187081E-1
_diffrn_orient_matrix_UB_32 0.379586E-1
_diffrn_orient_matrix_UB_33 -0.190959E-1
_diffrn_radiation_monochromator graphite
_diffrn_radiation_probe x-ray
_diffrn_radiation_type MoK\a
_diffrn_radiation_wavelength 0.71073
_diffrn_reflns_av_R_equivalents 0.0542
_diffrn_reflns_av_unetI/netI 0.0597
_diffrn_reflns_limit_h_max 11
_diffrn_reflns_limit_h_min -12
_diffrn_reflns_limit_k_max 19
_diffrn_reflns_limit_k_min -22
_diffrn_reflns_limit_l_max 44
_diffrn_reflns_limit_l_min -43
_diffrn_reflns_number 47302
_diffrn_reflns_theta_full 26.02
_diffrn_reflns_theta_max 26.02
_diffrn_reflns_theta_min 3.4
_diffrn_source 'Enraf Nonius FR590'
_exptl_absorpt_coefficient_mu 0.344
_exptl_absorpt_correction_T_max 0.9899
_exptl_absorpt_correction_T_min 0.8414
_exptl_absorpt_correction_type multi-scan
_exptl_absorpt_process_details
;
[c.f. r.h. blessing, acta cryst. (1995), a51, 33-38]
;
_exptl_crystal_colour brown
_exptl_crystal_density_diffrn 1.455
_exptl_crystal_density_method 'not measured'
_exptl_crystal_description prism
_exptl_crystal_F_000 2916
_exptl_crystal_size_max 0.25
_exptl_crystal_size_mid 0.2
_exptl_crystal_size_min 0.2
_refine_diff_density_max 1.452
_refine_diff_density_min -0.809
_refine_diff_density_rms 0.085
_refine_ls_extinction_method none
_refine_ls_goodness_of_fit_ref 1.024
_refine_ls_hydrogen_treatment constr
_refine_ls_matrix_type full
_refine_ls_number_parameters 871
_refine_ls_number_reflns 12517
_refine_ls_number_restraints 0
_refine_ls_restrained_S_all 1.024
_refine_ls_R_factor_all 0.1132
_refine_ls_R_factor_gt 0.0748
_refine_ls_shift/su_max 0.002
_refine_ls_shift/su_mean 0
_refine_ls_structure_factor_coef Fsqd
_refine_ls_weighting_details 'calc w=1/[\s^2^(Fo^2^)+(0.0946P)^2^+15.9606P] where P=(Fo^2^+2Fc^2^)/3'
_refine_ls_weighting_scheme calc
_refine_ls_wR_factor_gt 0.1842
_refine_ls_wR_factor_ref 0.2095
_reflns_number_gt 8695
_reflns_number_total 12517
_reflns_threshold_expression >2sigma(I)
_cod_data_source_file b801160e.txt
_cod_data_source_block (6)-may2107
_cod_original_sg_symbol_H-M 'P 21/c'
_cod_database_code 7003903

loop_
_symmetry_equiv_pos_as_xyz
'x, y, z'
'-x, y+1/2, -z+1/2'
'-x, -y, -z'
'x, -y-1/2, z-1/2'

loop_
_atom_site_label
_atom_site_type_symbol
_atom_site_fract_x
_atom_site_fract_y
_atom_site_fract_z
_atom_site_U_iso_or_equiv
_atom_site_adp_type
_atom_site_occupancy
_atom_site_symmetry_multiplicity
_atom_site_calc_flag
_atom_site_refinement_flags
_atom_site_disorder_assembly
_atom_site_disorder_group
Fe Fe 0.48456(5) 0.77238(3) 0.861486(15) 0.02561(17) Uani 1 1 d . . .
F4 F 0.6777(3) 0.42581(17) 0.82219(11) 0.0708(10) Uani 1 1 d . . .
F5 F 0.8266(3) 0.50720(16) 0.81626(11) 0.0746(11) Uani 1 1 d . . .
F6 F 0.7753(4) 0.46750(19) 0.86916(9) 0.0841(12) Uani 1 1 d . . .
F10 F 1.3831(4) 0.05626(17) 0.98215(9) 0.0684(9) Uani 1 1 d . . .
F11 F 1.5378(3) 0.04462(17) 0.94210(10) 0.0705(10) Uani 1 1 d . . .
F12 F 1.3384(4) 0.00449(16) 0.93035(12) 0.0884(13) Uani 1 1 d . . .
F13 F 0.5438(3) 0.12090(15) 0.84941(8) 0.0516(7) Uani 1 1 d . . .
F14 F 0.5815(3) 0.00896(16) 0.85807(9) 0.0570(8) Uani 1 1 d . . .
F15 F 0.5742(3) 0.05145(17) 0.80290(8) 0.0561(8) Uani 1 1 d . . .
F16 F 1.0477(5) -0.0683(2) 0.79777(15) 0.1208(19) Uani 1 1 d . . .
F17 F 1.1162(5) 0.0196(2) 0.76894(11) 0.1122(17) Uani 1 1 d . . .
F18 F 1.2113(4) -0.0094(3) 0.81840(12) 0.1145(19) Uani 1 1 d . . .
F19 F 0.8195(5) 0.06108(17) 0.99042(10) 0.0930(14) Uani 1 1 d . . .
F20 F 0.8393(3) 0.12287(18) 1.04046(8) 0.0636(9) Uani 1 1 d . . .
F21 F 0.6588(3) 0.12874(19) 1.00848(9) 0.0686(9) Uani 1 1 d . . .
F22 F 0.9539(5) 0.37675(18) 1.03540(9) 0.0842(12) Uani 1 1 d . . .
F23 F 0.8178(3) 0.41903(17) 0.99484(12) 0.0806(11) Uani 1 1 d . . .
F24 F 1.0318(4) 0.41969(17) 0.98555(10) 0.0753(11) Uani 1 1 d . . .
O O 0.6228(3) 0.87257(17) 0.81235(9) 0.0447(8) Uani 1 1 d . . .
N1 N 0.4731(3) 0.69250(17) 0.82318(9) 0.0266(7) Uani 1 1 d . . .
N2 N 0.6582(3) 0.72810(17) 0.88243(9) 0.0245(7) Uani 1 1 d . . .
C1 C 0.5791(4) 0.6649(2) 0.80792(11) 0.0267(8) Uani 1 1 d . . .
C2 C 0.7202(4) 0.6856(2) 0.82144(11) 0.0292(9) Uani 1 1 d . . .
H2 H 0.7923 0.6935 0.8045 0.035 Uiso 1 1 calc R . .
C3 C 0.7436(4) 0.6934(2) 0.86260(11) 0.0254(8) Uani 1 1 d . . .
C4 C 0.5768(4) 0.6162(2) 0.77468(12) 0.0387(10) Uani 1 1 d . . .
H4A H 0.4821 0.6016 0.7691 0.058 Uiso 1 1 calc R . .
H4B H 0.6325 0.5735 0.78 0.058 Uiso 1 1 calc R . .
H4C H 0.6141 0.6417 0.7533 0.058 Uiso 1 1 calc R . .
C5 C 0.8748(4) 0.6599(2) 0.87681(12) 0.0355(10) Uani 1 1 d . . .
H5A H 0.8925 0.6756 0.9024 0.053 Uiso 1 1 calc R . .
H5B H 0.9508 0.6749 0.8611 0.053 Uiso 1 1 calc R . .
H5C H 0.8664 0.6074 0.8761 0.053 Uiso 1 1 calc R . .
C6 C 0.3396(4) 0.6740(2) 0.80667(12) 0.0321(9) Uani 1 1 d . . .
C7 C 0.2941(4) 0.7132(2) 0.77535(12) 0.0374(10) Uani 1 1 d . . .
C8 C 0.1639(5) 0.6959(3) 0.76059(14) 0.0507(13) Uani 1 1 d . . .
H8 H 0.1293 0.7219 0.7397 0.061 Uiso 1 1 calc R . .
C9 C 0.0856(5) 0.6421(3) 0.77584(16) 0.0564(15) Uani 1 1 d . . .
H9 H -0.0025 0.6315 0.7656 0.068 Uiso 1 1 calc R . .
C10 C 0.1348(5) 0.6039(3) 0.80562(15) 0.0492(13) Uani 1 1 d . . .
H10 H 0.0805 0.5661 0.8153 0.059 Uiso 1 1 calc R . .
C11 C 0.2624(4) 0.6185(2) 0.82252(13) 0.0369(10) Uani 1 1 d . . .
C12 C 0.3781(5) 0.7701(2) 0.75599(12) 0.0400(11) Uani 1 1 d . . .
H12 H 0.4718 0.7697 0.7676 0.048 Uiso 1 1 calc R . .
C13 C 0.3183(6) 0.8458(3) 0.76142(14) 0.0553(14) Uani 1 1 d . . .
H13A H 0.2251 0.8476 0.7509 0.083 Uiso 1 1 calc R . .
H13B H 0.3758 0.8811 0.7488 0.083 Uiso 1 1 calc R . .
H13C H 0.3159 0.857 0.788 0.083 Uiso 1 1 calc R . .
C14 C 0.3940(6) 0.7543(3) 0.71467(14) 0.0536(13) Uani 1 1 d . . .
H14A H 0.4315 0.7059 0.7115 0.08 Uiso 1 1 calc R . .
H14B H 0.4564 0.7896 0.7038 0.08 Uiso 1 1 calc R . .
H14C H 0.3043 0.7574 0.7021 0.08 Uiso 1 1 calc R . .
C15 C 0.3157(4) 0.5724(3) 0.85397(14) 0.0426(11) Uani 1 1 d . . .
H15 H 0.3833 0.6018 0.8686 0.051 Uiso 1 1 calc R . .
C16 C 0.2035(5) 0.5475(3) 0.88083(16) 0.0557(13) Uani 1 1 d . . .
H16A H 0.1518 0.5893 0.8895 0.083 Uiso 1 1 calc R . .
H16B H 0.2462 0.5231 0.9022 0.083 Uiso 1 1 calc R . .
H16C H 0.1412 0.5142 0.8679 0.083 Uiso 1 1 calc R . .
C17 C 0.3905(7) 0.5063(3) 0.8398(2) 0.0718(18) Uani 1 1 d . . .
H17A H 0.3268 0.4765 0.8251 0.108 Uiso 1 1 calc R . .
H17B H 0.4262 0.4784 0.8609 0.108 Uiso 1 1 calc R . .
H17C H 0.4667 0.5213 0.8241 0.108 Uiso 1 1 calc R . .
C18 C 0.6935(4) 0.7372(2) 0.92184(11) 0.0275(9) Uani 1 1 d . . .
C19 C 0.7587(4) 0.8015(2) 0.93289(11) 0.0310(9) Uani 1 1 d . . .
C20 C 0.7891(4) 0.8098(2) 0.97069(12) 0.0355(10) Uani 1 1 d . . .
H20 H 0.8325 0.8526 0.9791 0.043 Uiso 1 1 calc R . .
C21 C 0.7574(5) 0.7571(3) 0.99607(12) 0.0381(10) Uani 1 1 d . . .
H21 H 0.779 0.764 1.0217 0.046 Uiso 1 1 calc R . .
C22 C 0.6946(5) 0.6945(3) 0.98454(12) 0.0386(10) Uani 1 1 d . . .
H22 H 0.6736 0.6586 1.0023 0.046 Uiso 1 1 calc R . .
C23 C 0.6612(4) 0.6831(2) 0.94700(11) 0.0326(9) Uani 1 1 d . . .
C24 C 0.7988(4) 0.8604(2) 0.90565(12) 0.0349(10) Uani 1 1 d . . .
H24 H 0.7256 0.8623 0.8859 0.042 Uiso 1 1 calc R . .
C25 C 0.9341(5) 0.8446(3) 0.88626(15) 0.0511(13) Uani 1 1 d . . .
H25A H 1.0069 0.8375 0.905 0.077 Uiso 1 1 calc R . .
H25B H 0.9578 0.8852 0.8702 0.077 Uiso 1 1 calc R . .
H25C H 0.9242 0.801 0.8712 0.077 Uiso 1 1 calc R . .
C26 C 0.8074(5) 0.9350(2) 0.92303(15) 0.0482(12) Uani 1 1 d . . .
H26A H 0.7222 0.9453 0.9361 0.072 Uiso 1 1 calc R . .
H26B H 0.8209 0.9709 0.9035 0.072 Uiso 1 1 calc R . .
H26C H 0.8847 0.9367 0.9407 0.072 Uiso 1 1 calc R . .
C27 C 0.5960(5) 0.6113(3) 0.93610(13) 0.0437(11) Uani 1 1 d . . .
H27 H 0.5783 0.6118 0.9087 0.052 Uiso 1 1 calc R . .
C28 C 0.4595(6) 0.5989(3) 0.95532(17) 0.0630(15) Uani 1 1 d . . .
H28A H 0.4732 0.6019 0.9823 0.095 Uiso 1 1 calc R . .
H28B H 0.4241 0.5512 0.9487 0.095 Uiso 1 1 calc R . .
H28C H 0.3936 0.6357 0.9473 0.095 Uiso 1 1 calc R . .
C29 C 0.6918(6) 0.5482(3) 0.94500(15) 0.0545(13) Uani 1 1 d . . .
H29A H 0.7813 0.5569 0.9339 0.082 Uiso 1 1 calc R . .
H29B H 0.6524 0.5038 0.9348 0.082 Uiso 1 1 calc R . .
H29C H 0.703 0.5435 0.972 0.082 Uiso 1 1 calc R . .
C30 C 0.5721(4) 0.8306(2) 0.83103(11) 0.0305(9) Uani 1 1 d . . .
C31 C 0.2758(4) 0.7995(3) 0.86094(13) 0.0431(12) Uani 1 1 d . . .
H31 H 0.2168 0.7936 0.8399 0.052 Uiso 1 1 calc R . .
C32 C 0.3553(4) 0.8603(3) 0.86936(13) 0.0414(11) Uani 1 1 d . . .
H32 H 0.358 0.9033 0.8551 0.05 Uiso 1 1 calc R . .
C33 C 0.4311(4) 0.8471(3) 0.90249(13) 0.0411(11) Uani 1 1 d . . .
H33 H 0.4954 0.8786 0.914 0.049 Uiso 1 1 calc R . .
C34 C 0.3928(4) 0.7783(3) 0.91512(12) 0.0376(10) Uani 1 1 d . . .
H34 H 0.4252 0.756 0.9373 0.045 Uiso 1 1 calc R . .
C35 C 0.2997(4) 0.7482(3) 0.88979(13) 0.0408(11) Uani 1 1 d . . .
H35 H 0.2595 0.7019 0.8914 0.049 Uiso 1 1 calc R . .
C36 C 1.0146(4) 0.2832(2) 0.85729(10) 0.0243(8) Uani 1 1 d . . .
C37 C 1.1018(4) 0.2855(2) 0.82670(11) 0.0310(9) Uani 1 1 d . . .
H37 H 1.1699 0.2494 0.8243 0.037 Uiso 1 1 calc R . .
C38 C 1.0922(4) 0.3385(2) 0.79988(11) 0.0342(10) Uani 1 1 d . A .
C39 C 0.9952(4) 0.3929(2) 0.80224(11) 0.0314(9) Uani 1 1 d . . .
H39 H 0.9899 0.43 0.7841 0.038 Uiso 1 1 calc R . .
C40 C 0.9067(4) 0.3914(2) 0.83180(11) 0.0260(8) Uani 1 1 d . . .
C41 C 0.9156(4) 0.3376(2) 0.85869(10) 0.0241(8) Uani 1 1 d . . .
H41 H 0.8527 0.3379 0.8786 0.029 Uiso 1 1 calc R . .
C42 C 1.1849(5) 0.3374(3) 0.76680(14) 0.0489(13) Uani 1 1 d . . .
C43 C 0.7982(4) 0.4469(2) 0.83490(12) 0.0329(9) Uani 1 1 d . . .
C44 C 1.1892(4) 0.2049(2) 0.89956(10) 0.0245(8) Uani 1 1 d . . .
C45 C 1.2847(4) 0.2603(2) 0.90010(11) 0.0280(9) Uani 1 1 d . . .
H45 H 1.2591 0.3057 0.8901 0.034 Uiso 1 1 calc R . .
C46 C 1.4175(4) 0.2516(2) 0.91488(12) 0.0319(9) Uani 1 1 d . B .
C47 C 1.4580(4) 0.1863(2) 0.92937(12) 0.0347(10) Uani 1 1 d . . .
H47 H 1.5481 0.18 0.9392 0.042 Uiso 1 1 calc R . .
C48 C 1.3653(4) 0.1300(2) 0.92937(11) 0.0306(9) Uani 1 1 d . . .
C49 C 1.2333(4) 0.1396(2) 0.91507(11) 0.0280(9) Uani 1 1 d . . .
H49 H 1.1707 0.1005 0.9158 0.034 Uiso 1 1 calc R . .
C50 C 1.5134(5) 0.3137(3) 0.91476(15) 0.0506(13) Uani 1 1 d . . .
C51 C 1.4050(5) 0.0595(2) 0.94617(14) 0.0443(11) Uani 1 1 d . . .
C52 C 0.9651(4) 0.1477(2) 0.86438(10) 0.0260(8) Uani 1 1 d . . .
C53 C 0.8239(4) 0.1352(2) 0.86116(10) 0.0272(8) Uani 1 1 d . . .
H53 H 0.7629 0.1657 0.8741 0.033 Uiso 1 1 calc R . .
C54 C 0.7696(4) 0.0794(2) 0.83955(11) 0.0308(9) Uani 1 1 d . . .
C55 C 0.8557(5) 0.0336(2) 0.82030(12) 0.0352(10) Uani 1 1 d . . .
H55 H 0.8194 -0.0047 0.8057 0.042 Uiso 1 1 calc R . .
C56 C 0.9954(4) 0.0450(2) 0.82287(11) 0.0339(9) Uani 1 1 d . . .
C57 C 1.0490(4) 0.1011(2) 0.84459(11) 0.0291(9) Uani 1 1 d . . .
H57 H 1.1455 0.1076 0.8459 0.035 Uiso 1 1 calc R . .
C58 C 0.6188(5) 0.0659(2) 0.83776(12) 0.0379(10) Uani 1 1 d . . .
C59 C 1.0919(5) -0.0019(3) 0.80239(13) 0.0425(11) Uani 1 1 d . . .
C60 C 0.9534(4) 0.2312(2) 0.92676(10) 0.0238(8) Uani 1 1 d . . .
C61 C 0.8968(4) 0.1756(2) 0.94740(11) 0.0273(8) Uani 1 1 d . . .
H61 H 0.8876 0.1295 0.9363 0.033 Uiso 1 1 calc R . .
C62 C 0.8532(4) 0.1849(2) 0.98376(11) 0.0303(9) Uani 1 1 d . . .
C63 C 0.8631(4) 0.2518(2) 1.00072(12) 0.0336(9) Uani 1 1 d . . .
H63 H 0.8326 0.2587 1.0254 0.04 Uiso 1 1 calc R . .
C64 C 0.9187(4) 0.3083(2) 0.98078(11) 0.0293(9) Uani 1 1 d . . .
C65 C 0.9635(4) 0.2982(2) 0.94472(11) 0.0270(8) Uani 1 1 d . . .
H65 H 1.0021 0.3376 0.9318 0.032 Uiso 1 1 calc R . .
C66 C 0.7951(5) 0.1236(3) 1.00516(13) 0.0398(10) Uani 1 1 d . . .
C67 C 0.9312(5) 0.3809(2) 0.99881(13) 0.0407(11) Uani 1 1 d . . .
B B 1.0280(4) 0.2171(2) 0.88702(12) 0.0247(9) Uani 1 1 d . . .
F1 F 1.3023(7) 0.3088(4) 0.7736(2) 0.082(2) Uiso 0.584(9) 1 d P A 1
F2 F 1.2186(5) 0.4065(3) 0.75600(15) 0.0535(18) Uiso 0.584(9) 1 d P A 1
F3 F 1.1200(5) 0.3118(4) 0.73617(15) 0.0534(16) Uiso 0.584(9) 1 d P A 1
F7 F 1.5400(8) 0.3374(4) 0.87965(19) 0.069(2) Uiso 0.555(12) 1 d P B 1
F8 F 1.6350(7) 0.3007(4) 0.9284(2) 0.070(2) Uiso 0.555(12) 1 d P B 1
F9 F 1.4562(6) 0.3753(3) 0.9297(2) 0.0511(18) Uiso 0.555(12) 1 d P B 1
F1A F 1.2557(7) 0.2722(4) 0.7634(2) 0.050(2) Uiso 0.416(9) 1 d P A 2
F2A F 1.2877(12) 0.3784(6) 0.7702(3) 0.092(4) Uiso 0.416(9) 1 d P A 2
F3A F 1.1290(11) 0.3480(8) 0.7355(3) 0.093(4) Uiso 0.416(9) 1 d P A 2
F7A F 1.5963(12) 0.3089(6) 0.8854(3) 0.087(3) Uiso 0.445(12) 1 d P B 2
F8A F 1.6016(7) 0.3144(4) 0.9458(2) 0.050(2) Uiso 0.445(12) 1 d P B 2
F9A F 1.4587(9) 0.3754(5) 0.9116(4) 0.076(3) Uiso 0.445(12) 1 d P B 2

loop_
_atom_site_aniso_label
_atom_site_aniso_U_11
_atom_site_aniso_U_22
_atom_site_aniso_U_33
_atom_site_aniso_U_23
_atom_site_aniso_U_13
_atom_site_aniso_U_12
Fe 0.0238(3) 0.0302(3) 0.0229(3) -0.0044(2) -0.0005(2) 0.0078(2)
F4 0.0333(15) 0.0581(19) 0.121(3) -0.0223(19) -0.0116(16) 0.0146(14)
F5 0.070(2) 0.0428(17) 0.112(3) 0.0360(18) 0.025(2) 0.0191(15)
F6 0.136(3) 0.076(2) 0.0395(18) -0.0132(16) -0.0023(19) 0.066(2)
F10 0.095(2) 0.0569(19) 0.053(2) 0.0244(16) 0.0103(17) 0.0270(17)
F11 0.062(2) 0.066(2) 0.083(2) 0.0140(18) 0.0019(17) 0.0402(17)
F12 0.113(3) 0.0298(15) 0.121(3) -0.0025(18) -0.060(3) 0.0144(17)
F13 0.0343(14) 0.0541(17) 0.0664(19) -0.0116(15) -0.0003(13) 0.0003(12)
F14 0.0526(17) 0.0547(17) 0.064(2) 0.0177(15) -0.0042(14) -0.0178(14)
F15 0.0457(16) 0.084(2) 0.0382(16) -0.0102(15) -0.0166(12) -0.0071(15)
F16 0.119(3) 0.059(2) 0.186(5) -0.062(3) 0.074(3) -0.007(2)
F17 0.151(4) 0.123(3) 0.064(2) 0.022(2) 0.053(3) 0.086(3)
F18 0.094(3) 0.146(4) 0.102(3) -0.082(3) -0.049(2) 0.084(3)
F19 0.169(4) 0.0376(17) 0.075(2) 0.0018(16) 0.067(3) -0.013(2)
F20 0.076(2) 0.075(2) 0.0394(17) 0.0210(15) -0.0081(15) -0.0191(17)
F21 0.0499(18) 0.090(2) 0.066(2) 0.0171(18) 0.0046(15) -0.0243(17)
F22 0.154(4) 0.060(2) 0.0379(18) -0.0221(16) -0.013(2) 0.000(2)
F23 0.067(2) 0.0469(18) 0.128(3) -0.0307(19) -0.016(2) 0.0240(16)
F24 0.090(2) 0.0528(19) 0.084(2) -0.0345(17) 0.031(2) -0.0302(17)
O 0.060(2) 0.0397(18) 0.0351(18) 0.0043(15) 0.0068(15) -0.0010(16)
N1 0.0253(16) 0.0301(17) 0.0244(17) -0.0025(14) -0.0026(13) 0.0076(14)
N2 0.0257(16) 0.0272(17) 0.0204(16) -0.0021(14) -0.0019(13) 0.0034(13)
C1 0.029(2) 0.029(2) 0.023(2) -0.0027(17) -0.0009(16) 0.0077(16)
C2 0.0232(19) 0.045(2) 0.020(2) -0.0068(18) 0.0031(15) 0.0038(17)
C3 0.0216(18) 0.030(2) 0.025(2) -0.0013(17) -0.0021(15) 0.0035(16)
C4 0.037(2) 0.045(3) 0.034(2) -0.012(2) -0.0061(19) 0.011(2)
C5 0.028(2) 0.047(3) 0.032(2) -0.004(2) -0.0032(17) 0.0126(19)
C6 0.0232(19) 0.037(2) 0.036(2) -0.0129(19) -0.0032(17) 0.0084(17)
C7 0.032(2) 0.045(3) 0.035(2) -0.013(2) -0.0043(18) 0.0143(19)
C8 0.036(3) 0.071(4) 0.044(3) -0.017(3) -0.016(2) 0.017(3)
C9 0.030(2) 0.082(4) 0.057(3) -0.023(3) -0.015(2) 0.000(3)
C10 0.031(2) 0.059(3) 0.058(3) -0.021(3) -0.002(2) -0.002(2)
C11 0.027(2) 0.043(2) 0.042(3) -0.014(2) -0.0024(18) 0.0049(18)
C12 0.044(3) 0.046(3) 0.030(2) -0.003(2) -0.0098(19) 0.018(2)
C13 0.074(4) 0.053(3) 0.039(3) -0.004(2) -0.012(3) 0.023(3)
C14 0.064(3) 0.062(3) 0.035(3) -0.005(2) -0.005(2) 0.013(3)
C15 0.030(2) 0.045(3) 0.054(3) 0.000(2) 0.004(2) -0.0005(19)
C16 0.042(3) 0.062(3) 0.063(4) 0.005(3) 0.002(2) -0.004(2)
C17 0.074(4) 0.048(3) 0.094(5) 0.006(3) 0.022(4) 0.024(3)
C18 0.027(2) 0.035(2) 0.021(2) -0.0039(17) -0.0020(15) 0.0097(17)
C19 0.027(2) 0.038(2) 0.028(2) -0.0057(18) -0.0014(17) 0.0089(17)
C20 0.035(2) 0.043(2) 0.028(2) -0.011(2) -0.0077(18) 0.0107(19)
C21 0.044(3) 0.051(3) 0.019(2) -0.007(2) -0.0055(18) 0.014(2)
C22 0.044(3) 0.049(3) 0.022(2) 0.003(2) 0.0003(18) 0.013(2)
C23 0.033(2) 0.039(2) 0.026(2) 0.0007(19) -0.0006(17) 0.0067(18)
C24 0.036(2) 0.039(2) 0.030(2) -0.0011(19) -0.0066(18) 0.0017(19)
C25 0.049(3) 0.050(3) 0.054(3) -0.009(2) 0.015(2) -0.005(2)
C26 0.053(3) 0.037(3) 0.055(3) -0.003(2) -0.008(2) 0.005(2)
C27 0.058(3) 0.045(3) 0.028(2) 0.005(2) -0.005(2) -0.008(2)
C28 0.058(3) 0.063(4) 0.068(4) 0.019(3) 0.000(3) -0.010(3)
C29 0.073(4) 0.042(3) 0.049(3) -0.003(2) 0.002(3) 0.001(3)
C30 0.033(2) 0.033(2) 0.025(2) -0.0096(19) -0.0032(17) 0.0086(18)
C31 0.025(2) 0.063(3) 0.042(3) -0.015(2) 0.0003(19) 0.016(2)
C32 0.036(2) 0.042(3) 0.046(3) -0.004(2) 0.005(2) 0.021(2)
C33 0.032(2) 0.051(3) 0.041(3) -0.018(2) 0.0044(19) 0.012(2)
C34 0.035(2) 0.053(3) 0.025(2) -0.002(2) 0.0106(18) 0.018(2)
C35 0.033(2) 0.043(3) 0.046(3) -0.009(2) 0.014(2) 0.0050(19)
C36 0.0236(19) 0.028(2) 0.021(2) -0.0040(16) -0.0028(15) 0.0015(15)
C37 0.029(2) 0.040(2) 0.024(2) 0.0003(18) 0.0025(16) 0.0088(17)
C38 0.033(2) 0.048(3) 0.022(2) 0.0026(19) 0.0008(17) 0.0048(19)
C39 0.033(2) 0.033(2) 0.028(2) 0.0073(18) -0.0043(17) 0.0013(18)
C40 0.0251(19) 0.0254(19) 0.027(2) -0.0018(17) -0.0029(16) 0.0003(15)
C41 0.0255(19) 0.0251(19) 0.022(2) -0.0039(16) -0.0006(15) -0.0007(15)
C42 0.034(2) 0.073(4) 0.040(3) 0.019(3) -0.002(2) 0.011(2)
C43 0.042(2) 0.027(2) 0.030(2) 0.0017(18) -0.0013(18) 0.0049(18)
C44 0.0273(19) 0.027(2) 0.0190(19) -0.0003(16) 0.0048(15) 0.0043(16)
C45 0.029(2) 0.029(2) 0.026(2) 0.0040(17) -0.0001(16) 0.0040(16)
C46 0.028(2) 0.038(2) 0.030(2) 0.0030(18) -0.0005(17) 0.0012(17)
C47 0.025(2) 0.047(3) 0.032(2) 0.002(2) -0.0005(17) 0.0097(19)
C48 0.036(2) 0.033(2) 0.023(2) -0.0010(17) 0.0013(17) 0.0093(18)
C49 0.032(2) 0.028(2) 0.024(2) -0.0021(17) 0.0000(16) 0.0051(17)
C50 0.026(2) 0.071(4) 0.054(3) 0.022(3) -0.005(2) -0.003(2)
C51 0.050(3) 0.037(3) 0.045(3) -0.002(2) -0.009(2) 0.017(2)
C52 0.032(2) 0.027(2) 0.0185(19) -0.0004(16) -0.0013(15) 0.0065(16)
C53 0.035(2) 0.027(2) 0.019(2) -0.0001(16) 0.0005(16) 0.0042(17)
C54 0.038(2) 0.031(2) 0.023(2) 0.0034(17) -0.0060(17) -0.0002(18)
C55 0.048(3) 0.029(2) 0.028(2) -0.0034(18) -0.0058(19) 0.0007(19)
C56 0.044(2) 0.031(2) 0.026(2) -0.0043(18) -0.0036(18) 0.0092(19)
C57 0.032(2) 0.033(2) 0.022(2) -0.0016(17) -0.0008(16) 0.0007(17)
C58 0.043(2) 0.039(2) 0.031(2) -0.002(2) -0.0070(19) -0.005(2)
C59 0.051(3) 0.041(3) 0.034(3) -0.013(2) -0.006(2) 0.011(2)
C60 0.0222(18) 0.027(2) 0.022(2) -0.0015(16) -0.0036(15) 0.0021(15)
C61 0.0264(19) 0.028(2) 0.027(2) -0.0046(17) -0.0027(16) 0.0016(16)
C62 0.029(2) 0.036(2) 0.026(2) 0.0031(18) 0.0002(16) -0.0008(17)
C63 0.034(2) 0.043(2) 0.024(2) -0.0054(19) 0.0026(17) 0.0045(19)
C64 0.028(2) 0.032(2) 0.028(2) -0.0071(18) -0.0031(16) 0.0028(17)
C65 0.0255(19) 0.028(2) 0.027(2) -0.0032(17) -0.0016(16) 0.0003(16)
C66 0.044(3) 0.044(3) 0.031(2) -0.001(2) 0.0063(19) -0.003(2)
C67 0.050(3) 0.039(3) 0.033(3) -0.009(2) 0.001(2) 0.003(2)
B 0.026(2) 0.023(2) 0.024(2) -0.0017(18) -0.0024(17) 0.0032(17)

loop_
_atom_type_symbol
_atom_type_description
_atom_type_scat_dispersion_real
_atom_type_scat_dispersion_imag
_atom_type_scat_source
C C 0.0033 0.0016 'International Tables Vol C Tables 4.2.6.8 and 6.1.1.4'
H H 0 0 'International Tables Vol C Tables 4.2.6.8 and 6.1.1.4'
F F 0.0171 0.0103 'International Tables Vol C Tables 4.2.6.8 and 6.1.1.4'
Fe Fe 0.3463 0.8444 'International Tables Vol C Tables 4.2.6.8 and 6.1.1.4'
B B 0.0013 0.0007 'International Tables Vol C Tables 4.2.6.8 and 6.1.1.4'
N N 0.0061 0.0033 'International Tables Vol C Tables 4.2.6.8 and 6.1.1.4'
O O 0.0106 0.006 'International Tables Vol C Tables 4.2.6.8 and 6.1.1.4'

loop_
_geom_angle_atom_site_label_1
_geom_angle_atom_site_label_2
_geom_angle_atom_site_label_3
_geom_angle
_geom_angle_site_symmetry_1
_geom_angle_site_symmetry_3
_geom_angle_publ_flag
C30 Fe N2 94.04(16) . . ?
C30 Fe N1 92.83(16) . . ?
N2 Fe N1 89.54(12) . . ?
C30 Fe C32 84.44(19) . . ?
N2 Fe C32 140.73(16) . . ?
N1 Fe C32 129.72(16) . . ?
C30 Fe C31 108.95(19) . . ?
N2 Fe C31 155.56(17) . . ?
N1 Fe C31 97.27(16) . . ?
C32 Fe C31 39.12(19) . . ?
C30 Fe C33 99.09(19) . . ?
N2 Fe C33 102.94(15) . . ?
N1 Fe C33 161.99(16) . . ?
C32 Fe C33 39.50(18) . . ?
C31 Fe C33 66.13(18) . . ?
C30 Fe C35 147.61(19) . . ?
N2 Fe C35 116.53(16) . . ?
N1 Fe C35 97.60(16) . . ?
C32 Fe C35 65.35(19) . . ?
C31 Fe C35 39.40(19) . . ?
C33 Fe C35 65.31(19) . . ?
C30 Fe C34 137.62(18) . . ?
N2 Fe C34 92.56(15) . . ?
N1 Fe C34 129.07(17) . . ?
C32 Fe C34 64.89(18) . . ?
C31 Fe C34 64.97(18) . . ?
C33 Fe C34 38.82(19) . . ?
C35 Fe C34 38.04(18) . . ?
C1 N1 C6 116.7(3) . . ?
C1 N1 Fe 123.1(3) . . ?
C6 N1 Fe 119.1(2) . . ?
C3 N2 C18 116.9(3) . . ?
C3 N2 Fe 123.2(3) . . ?
C18 N2 Fe 119.9(2) . . ?
N1 C1 C4 125.4(4) . . ?
N1 C1 C2 119.9(3) . . ?
C4 C1 C2 114.6(3) . . ?
C3 C2 C1 117.9(3) . . ?
C3 C2 H2 121 . . ?
C1 C2 H2 121 . . ?
N2 C3 C2 120.6(3) . . ?
N2 C3 C5 125.2(4) . . ?
C2 C3 C5 114.2(3) . . ?
C1 C4 H4A 109.5 . . ?
C1 C4 H4B 109.5 . . ?
H4A C4 H4B 109.5 . . ?
C1 C4 H4C 109.5 . . ?
H4A C4 H4C 109.5 . . ?
H4B C4 H4C 109.5 . . ?
C3 C5 H5A 109.5 . . ?
C3 C5 H5B 109.5 . . ?
H5A C5 H5B 109.5 . . ?
C3 C5 H5C 109.5 . . ?
H5A C5 H5C 109.5 . . ?
H5B C5 H5C 109.5 . . ?
C11 C6 C7 122.7(4) . . ?
C11 C6 N1 119.2(4) . . ?
C7 C6 N1 118.1(4) . . ?
C6 C7 C8 117.1(5) . . ?
C6 C7 C12 124.3(4) . . ?
C8 C7 C12 118.6(4) . . ?
C9 C8 C7 121.2(5) . . ?
C9 C8 H8 119.4 . . ?
C7 C8 H8 119.4 . . ?
C10 C9 C8 119.9(4) . . ?
C10 C9 H9 120 . . ?
C8 C9 H9 120 . . ?
C9 C10 C11 122.6(5) . . ?
C9 C10 H10 118.7 . . ?
C11 C10 H10 118.7 . . ?
C10 C11 C6 116.3(4) . . ?
C10 C11 C15 120.7(4) . . ?
C6 C11 C15 122.8(4) . . ?
C7 C12 C14 112.2(4) . . ?
C7 C12 C13 111.8(4) . . ?
C14 C12 C13 110.1(4) . . ?
C7 C12 H12 107.5 . . ?
C14 C12 H12 107.5 . . ?
C13 C12 H12 107.5 . . ?
C12 C13 H13A 109.5 . . ?
C12 C13 H13B 109.5 . . ?
H13A C13 H13B 109.5 . . ?
C12 C13 H13C 109.5 . . ?
H13A C13 H13C 109.5 . . ?
H13B C13 H13C 109.5 . . ?
C12 C14 H14A 109.5 . . ?
C12 C14 H14B 109.5 . . ?
H14A C14 H14B 109.5 . . ?
C12 C14 H14C 109.5 . . ?
H14A C14 H14C 109.5 . . ?
H14B C14 H14C 109.5 . . ?
C11 C15 C17 111.7(4) . . ?
C11 C15 C16 113.7(4) . . ?
C17 C15 C16 108.4(4) . . ?
C11 C15 H15 107.6 . . ?
C17 C15 H15 107.6 . . ?
C16 C15 H15 107.6 . . ?
C15 C16 H16A 109.5 . . ?
C15 C16 H16B 109.5 . . ?
H16A C16 H16B 109.5 . . ?
C15 C16 H16C 109.5 . . ?
H16A C16 H16C 109.5 . . ?
H16B C16 H16C 109.5 . . ?
C15 C17 H17A 109.5 . . ?
C15 C17 H17B 109.5 . . ?
H17A C17 H17B 109.5 . . ?
C15 C17 H17C 109.5 . . ?
H17A C17 H17C 109.5 . . ?
H17B C17 H17C 109.5 . . ?
C23 C18 C19 122.4(4) . . ?
C23 C18 N2 119.6(4) . . ?
C19 C18 N2 118.0(3) . . ?
C20 C19 C18 117.2(4) . . ?
C20 C19 C24 119.6(4) . . ?
C18 C19 C24 123.2(4) . . ?
C21 C20 C19 121.4(4) . . ?
C21 C20 H20 119.3 . . ?
C19 C20 H20 119.3 . . ?
C22 C21 C20 120.3(4) . . ?
C22 C21 H21 119.8 . . ?
C20 C21 H21 119.8 . . ?
C21 C22 C23 121.0(4) . . ?
C21 C22 H22 119.5 . . ?
C23 C22 H22 119.5 . . ?
C18 C23 C22 117.7(4) . . ?
C18 C23 C27 124.2(4) . . ?
C22 C23 C27 118.1(4) . . ?
C26 C24 C19 113.8(4) . . ?
C26 C24 C25 108.7(4) . . ?
C19 C24 C25 112.7(4) . . ?
C26 C24 H24 107.1 . . ?
C19 C24 H24 107.1 . . ?
C25 C24 H24 107.1 . . ?
C24 C25 H25A 109.5 . . ?
C24 C25 H25B 109.5 . . ?
H25A C25 H25B 109.5 . . ?
C24 C25 H25C 109.5 . . ?
H25A C25 H25C 109.5 . . ?
H25B C25 H25C 109.5 . . ?
C24 C26 H26A 109.5 . . ?
C24 C26 H26B 109.5 . . ?
H26A C26 H26B 109.5 . . ?
C24 C26 H26C 109.5 . . ?
H26A C26 H26C 109.5 . . ?
H26B C26 H26C 109.5 . . ?
C28 C27 C23 112.2(4) . . ?
C28 C27 C29 108.9(4) . . ?
C23 C27 C29 111.4(4) . . ?
C28 C27 H27 108 . . ?
C23 C27 H27 108 . . ?
C29 C27 H27 108 . . ?
C27 C28 H28A 109.5 . . ?
C27 C28 H28B 109.5 . . ?
H28A C28 H28B 109.5 . . ?
C27 C28 H28C 109.5 . . ?
H28A C28 H28C 109.5 . . ?
H28B C28 H28C 109.5 . . ?
C27 C29 H29A 109.5 . . ?
C27 C29 H29B 109.5 . . ?
H29A C29 H29B 109.5 . . ?
C27 C29 H29C 109.5 . . ?
H29A C29 H29C 109.5 . . ?
H29B C29 H29C 109.5 . . ?
O C30 Fe 174.7(4) . . ?
C32 C31 C35 107.3(4) . . ?
C32 C31 Fe 70.0(2) . . ?
C35 C31 Fe 71.6(2) . . ?
C32 C31 H31 126.3 . . ?
C35 C31 H31 126.3 . . ?
Fe C31 H31 123.7 . . ?
C31 C32 C33 108.8(4) . . ?
C31 C32 Fe 70.9(2) . . ?
C33 C32 Fe 70.7(2) . . ?
C31 C32 H32 125.6 . . ?
C33 C32 H32 125.6 . . ?
Fe C32 H32 124.4 . . ?
C34 C33 C32 106.9(4) . . ?
C34 C33 Fe 72.3(2) . . ?
C32 C33 Fe 69.8(2) . . ?
C34 C33 H33 126.5 . . ?
C32 C33 H33 126.5 . . ?
Fe C33 H33 123.1 . . ?
C35 C34 C33 109.1(4) . . ?
C35 C34 Fe 70.6(2) . . ?
C33 C34 Fe 68.9(2) . . ?
C35 C34 H34 125.5 . . ?
C33 C34 H34 125.5 . . ?
Fe C34 H34 126.6 . . ?
C34 C35 C31 107.8(4) . . ?
C34 C35 Fe 71.4(2) . . ?
C31 C35 Fe 69.0(2) . . ?
C34 C35 H35 126.1 . . ?
C31 C35 H35 126.1 . . ?
Fe C35 H35 125.1 . . ?
C41 C36 C37 115.7(4) . . ?
C41 C36 B 124.7(3) . . ?
C37 C36 B 119.6(3) . . ?
C38 C37 C36 122.4(4) . . ?
C38 C37 H37 118.8 . . ?
C36 C37 H37 118.8 . . ?
C37 C38 C39 121.0(4) . . ?
C37 C38 C42 120.5(4) . . ?
C39 C38 C42 118.5(4) . . ?
C40 C39 C38 117.8(4) . . ?
C40 C39 H39 121.1 . . ?
C38 C39 H39 121.1 . . ?
C39 C40 C41 121.2(4) . . ?
C39 C40 C43 119.9(4) . . ?
C41 C40 C43 119.0(3) . . ?
C40 C41 C36 122.0(3) . . ?
C40 C41 H41 119 . . ?
C36 C41 H41 119 . . ?
F3A C42 F2A 108.8(9) . . ?
F1 C42 F3 114.6(6) . . ?
F1 C42 F2 102.9(5) . . ?
F3 C42 F2 102.0(5) . . ?
F3A C42 F1A 105.4(8) . . ?
F2A C42 F1A 98.0(6) . . ?
F3A C42 C38 116.6(6) . . ?
F2A C42 C38 113.6(6) . . ?
F1 C42 C38 113.6(5) . . ?
F3 C42 C38 111.8(4) . . ?
F2 C42 C38 110.9(5) . . ?
F1A C42 C38 112.6(5) . . ?
F6 C43 F4 104.5(4) . . ?
F6 C43 F5 105.5(4) . . ?
F4 C43 F5 105.5(4) . . ?
F6 C43 C40 113.9(3) . . ?
F4 C43 C40 113.6(3) . . ?
F5 C43 C40 113.1(4) . . ?
C45 C44 C49 115.9(3) . . ?
C45 C44 B 122.6(3) . . ?
C49 C44 B 121.0(3) . . ?
C44 C45 C46 122.4(4) . . ?
C44 C45 H45 118.8 . . ?
C46 C45 H45 118.8 . . ?
C47 C46 C45 120.2(4) . . ?
C47 C46 C50 120.7(4) . . ?
C45 C46 C50 119.1(4) . . ?
C46 C47 C48 119.0(4) . . ?
C46 C47 H47 120.5 . . ?
C48 C47 H47 120.5 . . ?
C47 C48 C49 120.3(4) . . ?
C47 C48 C51 120.0(4) . . ?
C49 C48 C51 119.7(4) . . ?
C48 C49 C44 122.3(4) . . ?
C48 C49 H49 118.8 . . ?
C44 C49 H49 118.8 . . ?
F9A C50 F7A 104.4(7) . . ?
F8 C50 F7 102.9(5) . . ?
F8 C50 F9 112.2(6) . . ?
F7 C50 F9 100.2(5) . . ?
F9A C50 F8A 108.4(7) . . ?
F7A C50 F8A 104.9(6) . . ?
F9A C50 C46 116.0(5) . . ?
F8 C50 C46 115.1(5) . . ?
F7A C50 C46 109.7(6) . . ?
F7 C50 C46 112.5(5) . . ?
F9 C50 C46 112.6(4) . . ?
F8A C50 C46 112.5(5) . . ?
F10 C51 F11 105.7(4) . . ?
F10 C51 F12 107.4(5) . . ?
F11 C51 F12 105.2(4) . . ?
F10 C51 C48 113.1(4) . . ?
F11 C51 C48 112.5(4) . . ?
F12 C51 C48 112.3(4) . . ?
C57 C52 C53 116.0(4) . . ?
C57 C52 B 121.6(3) . . ?
C53 C52 B 122.2(3) . . ?
C54 C53 C52 122.3(4) . . ?
C54 C53 H53 118.9 . . ?
C52 C53 H53 118.9 . . ?
C55 C54 C53 120.4(4) . . ?
C55 C54 C58 118.6(4) . . ?
C53 C54 C58 121.0(4) . . ?
C56 C55 C54 118.4(4) . . ?
C56 C55 H55 120.8 . . ?
C54 C55 H55 120.8 . . ?
C55 C56 C57 120.8(4) . . ?
C55 C56 C59 120.5(4) . . ?
C57 C56 C59 118.7(4) . . ?
C52 C57 C56 122.1(4) . . ?
C52 C57 H57 119 . . ?
C56 C57 H57 119 . . ?
F13 C58 F14 106.3(4) . . ?
F13 C58 F15 106.0(4) . . ?
F14 C58 F15 105.3(4) . . ?
F13 C58 C54 113.7(4) . . ?
F14 C58 C54 112.7(4) . . ?
F15 C58 C54 112.1(4) . . ?
F17 C59 F18 105.7(5) . . ?
F17 C59 F16 103.7(5) . . ?
F18 C59 F16 104.2(5) . . ?
F17 C59 C56 113.9(4) . . ?
F18 C59 C56 114.4(4) . . ?
F16 C59 C56 113.8(4) . . ?
C61 C60 C65 116.0(3) . . ?
C61 C60 B 122.1(3) . . ?
C65 C60 B 121.0(3) . . ?
C60 C61 C62 122.5(4) . . ?
C60 C61 H61 118.7 . . ?
C62 C61 H61 118.7 . . ?
C63 C62 C61 120.3(4) . . ?
C63 C62 C66 118.8(4) . . ?
C61 C62 C66 120.9(4) . . ?
C62 C63 C64 118.4(4) . . ?
C62 C63 H63 120.8 . . ?
C64 C63 H63 120.8 . . ?
C65 C64 C63 120.8(4) . . ?
C65 C64 C67 120.0(4) . . ?
C63 C64 C67 119.2(4) . . ?
C64 C65 C60 121.9(4) . . ?
C64 C65 H65 119 . . ?
C60 C65 H65 119 . . ?
F19 C66 F20 108.7(4) . . ?
F19 C66 F21 106.8(4) . . ?
F20 C66 F21 102.8(4) . . ?
F19 C66 C62 113.5(4) . . ?
F20 C66 C62 112.2(4) . . ?
F21 C66 C62 112.1(4) . . ?
F24 C67 F23 107.2(4) . . ?
F24 C67 F22 106.0(4) . . ?
F23 C67 F22 105.3(4) . . ?
F24 C67 C64 113.1(4) . . ?
F23 C67 C64 112.0(4) . . ?
F22 C67 C64 112.7(4) . . ?
C36 B C60 114.8(3) . . ?
C36 B C52 103.9(3) . . ?
C60 B C52 113.1(3) . . ?
C36 B C44 110.5(3) . . ?
C60 B C44 102.6(3) . . ?
C52 B C44 112.1(3) . . ?

loop_
_geom_bond_atom_site_label_1
_geom_bond_atom_site_label_2
_geom_bond_distance
_geom_bond_site_symmetry_2
_geom_bond_publ_flag
Fe C30 1.770(5) . ?
Fe N2 2.019(3) . ?
Fe N1 2.029(3) . ?
Fe C32 2.086(4) . ?
Fe C31 2.098(4) . ?
Fe C33 2.099(4) . ?
Fe C35 2.132(4) . ?
Fe C34 2.143(4) . ?
F4 C43 1.315(5) . ?
F5 C43 1.337(5) . ?
F6 C43 1.313(5) . ?
F10 C51 1.317(6) . ?
F11 C51 1.335(6) . ?
F12 C51 1.334(6) . ?
F13 C58 1.330(5) . ?
F14 C58 1.339(5) . ?
F15 C58 1.348(5) . ?
F16 C59 1.318(6) . ?
F17 C59 1.294(6) . ?
F18 C59 1.299(6) . ?
F19 C66 1.301(5) . ?
F20 C66 1.335(5) . ?
F21 C66 1.341(5) . ?
F22 C67 1.334(5) . ?
F23 C67 1.320(5) . ?
F24 C67 1.314(6) . ?
O C30 1.147(5) . ?
N1 C1 1.286(5) . ?
N1 C6 1.464(5) . ?
N2 C3 1.279(5) . ?
N2 C18 1.464(5) . ?
C1 C4 1.500(6) . ?
C1 C2 1.503(5) . ?
C2 C3 1.502(5) . ?
C2 H2 0.95 . ?
C3 C5 1.506(5) . ?
C4 H4A 0.98 . ?
C4 H4B 0.98 . ?
C4 H4C 0.98 . ?
C5 H5A 0.98 . ?
C5 H5B 0.98 . ?
C5 H5C 0.98 . ?
C6 C11 1.405(6) . ?
C6 C7 1.409(6) . ?
C7 C8 1.406(6) . ?
C7 C12 1.514(7) . ?
C8 C9 1.379(8) . ?
C8 H8 0.95 . ?
C9 C10 1.366(8) . ?
C9 H9 0.95 . ?
C10 C11 1.403(6) . ?
C10 H10 0.95 . ?
C11 C15 1.505(7) . ?
C12 C14 1.526(6) . ?
C12 C13 1.538(6) . ?
C12 H12 1 . ?
C13 H13A 0.98 . ?
C13 H13B 0.98 . ?
C13 H13C 0.98 . ?
C14 H14A 0.98 . ?
C14 H14B 0.98 . ?
C14 H14C 0.98 . ?
C15 C17 1.523(7) . ?
C15 C16 1.543(7) . ?
C15 H15 1 . ?
C16 H16A 0.98 . ?
C16 H16B 0.98 . ?
C16 H16C 0.98 . ?
C17 H17A 0.98 . ?
C17 H17B 0.98 . ?
C17 H17C 0.98 . ?
C18 C23 1.393(6) . ?
C18 C19 1.409(6) . ?
C19 C20 1.396(6) . ?
C19 C24 1.526(6) . ?
C20 C21 1.378(7) . ?
C20 H20 0.95 . ?
C21 C22 1.376(7) . ?
C21 H21 0.95 . ?
C22 C23 1.401(6) . ?
C22 H22 0.95 . ?
C23 C27 1.527(6) . ?
C24 C26 1.522(6) . ?
C24 C25 1.531(6) . ?
C24 H24 1 . ?
C25 H25A 0.98 . ?
C25 H25B 0.98 . ?
C25 H25C 0.98 . ?
C26 H26A 0.98 . ?
C26 H26B 0.98 . ?
C26 H26C 0.98 . ?
C27 C28 1.527(7) . ?
C27 C29 1.531(7) . ?
C27 H27 1 . ?
C28 H28A 0.98 . ?
C28 H28B 0.98 . ?
C28 H28C 0.98 . ?
C29 H29A 0.98 . ?
C29 H29B 0.98 . ?
C29 H29C 0.98 . ?
C31 C32 1.401(7) . ?
C31 C35 1.426(7) . ?
C31 H31 0.95 . ?
C32 C33 1.414(7) . ?
C32 H32 0.95 . ?
C33 C34 1.410(7) . ?
C33 H33 0.95 . ?
C34 C35 1.393(7) . ?
C34 H34 0.95 . ?
C35 H35 0.95 . ?
C36 C41 1.400(5) . ?
C36 C37 1.402(5) . ?
C36 B 1.634(6) . ?
C37 C38 1.381(6) . ?
C37 H37 0.95 . ?
C38 C39 1.389(6) . ?
C38 C42 1.506(6) . ?
C39 C40 1.380(6) . ?
C39 H39 0.95 . ?
C40 C41 1.393(5) . ?
C40 C43 1.485(5) . ?
C41 H41 0.95 . ?
C42 F3A 1.259(12) . ?
C42 F2A 1.265(11) . ?
C42 F1 1.283(8) . ?
C42 F3 1.349(8) . ?
C42 F2 1.385(8) . ?
C42 F1A 1.401(9) . ?
C44 C45 1.389(6) . ?
C44 C49 1.402(5) . ?
C44 B 1.645(6) . ?
C45 C46 1.403(5) . ?
C45 H45 0.95 . ?
C46 C47 1.377(6) . ?
C46 C50 1.486(7) . ?
C47 C48 1.383(6) . ?
C47 H47 0.95 . ?
C48 C49 1.392(6) . ?
C48 C51 1.493(6) . ?
C49 H49 0.95 . ?
C50 F9A 1.268(10) . ?
C50 F8 1.300(8) . ?
C50 F7A 1.343(11) . ?
C50 F7 1.367(8) . ?
C50 F9 1.386(8) . ?
C50 F8A 1.398(9) . ?
C52 C57 1.395(5) . ?
C52 C53 1.401(5) . ?
C52 B 1.640(6) . ?
C53 C54 1.395(6) . ?
C53 H53 0.95 . ?
C54 C55 1.389(6) . ?
C54 C58 1.494(6) . ?
C55 C56 1.380(6) . ?
C55 H55 0.95 . ?
C56 C57 1.400(6) . ?
C56 C59 1.488(6) . ?
C57 H57 0.95 . ?
C60 C61 1.393(6) . ?
C60 C65 1.405(5) . ?
C60 B 1.636(6) . ?
C61 C62 1.393(6) . ?
C61 H61 0.95 . ?
C62 C63 1.389(6) . ?
C62 C66 1.493(6) . ?
C63 C64 1.387(6) . ?
C63 H63 0.95 . ?
C64 C65 1.388(6) . ?
C64 C67 1.503(6) . ?
C65 H65 0.95 . ?
